data_2015749
loop_
_publ_author_name
'R. Chitra'
'Vijay Thiruvenkatam'
'R. R. Choudhury'
'M. V. Hosur'
'T. N. Guru Row'

_publ_section_title
;
 Conformation and structure of bis(glycyl-<small>L</small>-aspartic
 acid) oxalate 0.4-hydrate
;
_journal_coeditor_code HJ3023
_journal_issue 1
_journal_name_full 'Acta Crystallographica Section C'
_journal_page_first o11
_journal_page_last o13
_journal_paper_doi 10.1107/S0108270106048566
_journal_volume 63
_journal_year 2007
_chemical_formula_iupac '2C6 H11 N2 O5 +, C2 O4 2-, 0.4H2 O'
_chemical_formula_moiety '2(C6 H11 N2 O5 +), C2 O4 2-, 0.4(H2 O)'
_chemical_formula_sum 'C14 H22.8 N4 O14.4'
_chemical_formula_weight 477.56
_chemical_name_common 'Bis(glycyl-L-aspartic acid) oxalate 0.4-hydrate'
_chemical_name_systematic
;
bis[2-(2-ammonioacetamido)butanedioic acid] oxalate 0.4-hydrate
;
_space_group_IT_number 1
_symmetry_cell_setting triclinic
_symmetry_space_group_name_Hall 'P 1'
_symmetry_space_group_name_H-M 'P 1'
_atom_sites_solution_hydrogens constr
_atom_sites_solution_primary direct
_atom_sites_solution_secondary difmap
_audit_creation_method SHELXL-97
_cell_angle_alpha 69.325(3)
_cell_angle_beta 85.792(3)
_cell_angle_gamma 81.946(3)
_cell_formula_units_Z 1
_cell_length_a 4.8100(8)
_cell_length_b 10.7760(18)
_cell_length_c 10.8756(18)
_cell_measurement_reflns_used 2081
_cell_measurement_temperature 300
_cell_measurement_theta_max 26.36
_cell_measurement_theta_min 2.0
_cell_volume 522.03(15)
_computing_cell_refinement 'SAINT (Bruker, 2004)'
_computing_data_collection 'SMART (Bruker, 2004)'
_computing_data_reduction SAINT
_computing_molecular_graphics 'ORTEP-3 (Farrugia, 1997)'
_computing_publication_material SHELXL97
_computing_structure_refinement 'SHELXL97 (Sheldrick, 1997)'
_computing_structure_solution 'SHELXS97 (Sheldrick, 1997)'
_diffrn_ambient_temperature 300
_diffrn_measured_fraction_theta_full 0.979
_diffrn_measured_fraction_theta_max 0.979
_diffrn_measurement_device_type 'Bruker SMART CCD area-detector'
_diffrn_measurement_method '\f and \w'
_diffrn_radiation_monochromator graphite
_diffrn_radiation_source 'fine-focus sealed tube'
_diffrn_radiation_type MoK\a
_diffrn_radiation_wavelength 0.71073
_diffrn_reflns_av_R_equivalents 0.0280
_diffrn_reflns_av_sigmaI/netI 0.0411
_diffrn_reflns_limit_h_max 5
_diffrn_reflns_limit_h_min -6
_diffrn_reflns_limit_k_max 13
_diffrn_reflns_limit_k_min -13
_diffrn_reflns_limit_l_max 13
_diffrn_reflns_limit_l_min -13
_diffrn_reflns_number 5499
_diffrn_reflns_theta_full 26.36
_diffrn_reflns_theta_max 26.36
_diffrn_reflns_theta_min 2.00
_exptl_absorpt_coefficient_mu 0.144
_exptl_absorpt_correction_type none
_exptl_crystal_colour colourless
_exptl_crystal_density_diffrn 1.519
_exptl_crystal_density_method 'not measured'
_exptl_crystal_description irregular
_exptl_crystal_F_000 246
_exptl_crystal_size_max .24
_exptl_crystal_size_mid .19
_exptl_crystal_size_min .13
_refine_diff_density_max 0.284
_refine_diff_density_min -0.187
_refine_ls_extinction_method none
_refine_ls_goodness_of_fit_ref 1.108
_refine_ls_hydrogen_treatment constr
_refine_ls_matrix_type full
_refine_ls_number_parameters 297
_refine_ls_number_reflns 2081
_refine_ls_number_restraints 3
_refine_ls_restrained_S_all 1.107
_refine_ls_R_factor_all 0.0720
_refine_ls_R_factor_gt 0.0592
_refine_ls_shift/su_max 0.000
_refine_ls_shift/su_mean 0.000
_refine_ls_structure_factor_coef Fsqd
_refine_ls_weighting_details 'calc w=1/[\s^2^(Fo^2^)+(0.0749P)^2^] where P=(Fo^2^+2Fc^2^)/3'
_refine_ls_weighting_scheme calc
_refine_ls_wR_factor_gt 0.1277
_refine_ls_wR_factor_ref 0.1334
_reflns_number_gt 1732
_reflns_number_total 2081
_reflns_threshold_expression I>2\s(I)
_cod_data_source_file hj3023.cif
_cod_data_source_block I
_cod_depositor_comments
;
The following automatic conversions were performed:
'_geom_bond_publ_flag' value 'No' changed to 'no' according to
'/home/saulius/struct/CIF-dictionaries/cif_core.dic' dictionary named
'cif_core.dic' version 2.4.1 from 2010-06-29 (20 times).

Automatic conversion script
Id: cif_fix_enum 1527 2010-12-29 10:47:43Z saulius 

The following automatic conversions were performed:

'_geom_bond_publ_flag' value 'No' changed to 'no' according to
/home/saulius/struct/CIF-dictionaries/cif_core.dic dictionary named
'cif_core.dic' version 2.4.1 from 2010-06-29 (20 times).

Automatic conversion script
Id: cif_fix_values 1715 2011-07-08 13:25:40Z adriana 
;
_cod_database_code 2015749
_cod_database_fobs_code 2015749

loop_
_symmetry_equiv_pos_as_xyz
'x, y, z'

loop_
_atom_site_aniso_label
_atom_site_aniso_U_11
_atom_site_aniso_U_22
_atom_site_aniso_U_33
_atom_site_aniso_U_12
_atom_site_aniso_U_13
_atom_site_aniso_U_23
O4 0.027(2) 0.075(3) 0.039(2) -0.0149(19) -0.0008(17) -0.010(2)
O8 0.064(3) 0.032(2) 0.057(3) -0.0070(19) -0.025(2) -0.0103(19)
O9 0.067(3) 0.0296(19) 0.041(2) -0.0147(18) -0.0257(19) -0.0088(17)
O12 0.082(3) 0.044(2) 0.083(3) -0.024(2) 0.022(3) -0.036(2)
O13 0.071(3) 0.044(2) 0.071(3) -0.034(2) 0.004(2) -0.020(2)
N1 0.043(2) 0.037(2) 0.036(2) -0.0133(19) -0.005(2) -0.012(2)
N5 0.019(2) 0.046(3) 0.033(2) -0.0090(18) -0.0089(18) -0.014(2)
C2 0.036(3) 0.059(4) 0.030(3) -0.009(3) -0.005(2) -0.008(3)
C3 0.026(3) 0.031(3) 0.031(3) -0.006(2) -0.005(2) -0.007(2)
C6 0.028(3) 0.023(2) 0.029(3) -0.0042(19) -0.0081(19) -0.0066(19)
C7 0.031(3) 0.025(3) 0.035(3) -0.013(2) -0.001(2) -0.009(2)
C10 0.042(3) 0.032(3) 0.029(2) -0.010(2) -0.010(2) -0.007(2)
C11 0.052(3) 0.030(3) 0.035(3) -0.014(2) -0.018(3) -0.005(2)
O17 0.031(2) 0.092(3) 0.043(2) -0.027(2) -0.0127(18) 0.006(2)
O21 0.087(3) 0.028(2) 0.096(4) -0.008(2) -0.046(3) -0.015(2)
O22 0.059(3) 0.040(2) 0.065(3) -0.0190(19) -0.026(2) -0.018(2)
O25 0.131(5) 0.050(3) 0.079(3) -0.036(3) 0.045(3) -0.035(3)
O26 0.055(2) 0.038(2) 0.055(2) -0.0221(19) 0.001(2) -0.0221(19)
N14 0.044(3) 0.033(2) 0.037(3) -0.0081(19) -0.016(2) -0.006(2)
N18 0.023(2) 0.036(2) 0.036(3) -0.0096(17) -0.0092(19) -0.0023(19)
C15 0.037(3) 0.078(4) 0.046(4) -0.017(3) -0.011(3) -0.007(3)
C16 0.033(3) 0.049(3) 0.041(3) -0.014(2) -0.012(3) -0.006(3)
C19 0.024(3) 0.035(3) 0.050(3) -0.009(2) -0.008(2) -0.018(2)
C20 0.034(3) 0.041(3) 0.051(3) -0.010(2) -0.009(2) -0.024(3)
C23 0.040(3) 0.035(3) 0.054(3) -0.011(2) -0.013(2) -0.012(2)
C24 0.063(4) 0.016(2) 0.040(3) -0.004(2) 0.002(3) -0.007(2)
O27 0.072(3) 0.036(2) 0.061(3) -0.025(2) -0.037(2) -0.010(2)
O28 0.065(3) 0.035(2) 0.038(2) -0.0283(19) -0.0119(19) -0.0047(19)
O29 0.081(3) 0.041(2) 0.054(2) -0.034(2) -0.028(2) -0.005(2)
O30 0.087(3) 0.031(2) 0.056(3) -0.027(2) -0.037(2) 0.003(2)
C27 0.043(3) 0.027(2) 0.036(3) -0.014(2) 0.003(2) -0.014(2)
C28 0.041(3) 0.034(3) 0.029(3) -0.021(2) -0.009(2) -0.013(2)

loop_
_atom_site_type_symbol
_atom_site_label
_atom_site_fract_x
_atom_site_fract_y
_atom_site_fract_z
_atom_site_U_iso_or_equiv
_atom_site_thermal_displace_type
_atom_site_occupancy
O O4 0.0104(7) 0.4777(4) 0.3705(4) 0.0488(14) Uani 1.000
O O8 0.3237(9) 0.3465(4) 0.1545(4) 0.0510(16) Uani 1.000
O O9 0.1254(8) 0.5107(3) -0.0168(3) 0.0446(14) Uani 1.000
O O12 0.3319(10) 0.8424(4) 0.1311(5) 0.0655(16) Uani 1.000
O O13 0.7000(9) 0.8660(4) -0.0103(4) 0.0596(16) Uani 1.000
N N1 0.2079(9) 0.3927(4) 0.6125(4) 0.0378(12) Uani 1.000
N N5 0.4292(8) 0.5234(4) 0.2696(4) 0.0316(14) Uani 1.000
C C2 0.4128(12) 0.4195(6) 0.5026(5) 0.0431(19) Uani 1.000
C C3 0.2647(10) 0.4768(5) 0.3739(5) 0.0299(17) Uani 1.000
C C6 0.3133(10) 0.5768(4) 0.1387(4) 0.0268(16) Uani 1.000
C C7 0.2577(10) 0.4624(5) 0.0941(5) 0.0297(17) Uani 1.000
C C10 0.4976(11) 0.6692(5) 0.0415(5) 0.0343(16) Uani 1.000
C C11 0.4956(12) 0.8009(5) 0.0618(5) 0.0389(17) Uani 1.000
O O17 1.2525(8) 1.0291(5) 0.4262(4) 0.0607(14) Uani 1.000
O O21 0.9577(10) 1.1712(4) 0.6203(5) 0.0697(18) Uani 1.000
O O22 1.2008(8) 1.0048(4) 0.7744(4) 0.0521(16) Uani 1.000
O O25 1.0426(12) 0.6538(5) 0.5892(5) 0.083(2) Uani 1.000
O O26 0.7376(8) 0.6641(4) 0.7483(4) 0.0462(12) Uani 1.000
N N14 1.0929(9) 1.1014(4) 0.1719(4) 0.0385(16) Uani 1.000
N N18 0.8189(8) 0.9927(4) 0.5108(4) 0.0334(14) Uani 1.000
C C15 0.8765(13) 1.0801(8) 0.2765(6) 0.056(2) Uani 1.000
C C16 1.0034(11) 1.0304(6) 0.4127(5) 0.0421(17) Uani 1.000
C C19 0.8926(10) 0.9466(5) 0.6496(5) 0.0345(17) Uani 1.000
C C20 1.0259(11) 1.0540(5) 0.6792(6) 0.0389(17) Uani 1.000
C C23 1.0769(11) 0.8122(5) 0.6907(6) 0.0427(17) Uani 1.000
C C24 0.9524(12) 0.7022(5) 0.6697(5) 0.0407(18) Uani 1.000
O O27 0.9036(9) 0.3279(4) 0.9456(4) 0.0545(16) Uani 1.000
O O28 0.6271(8) 0.4250(4) 0.7740(4) 0.0453(14) Uani 1.000
O O29 0.4371(9) 0.1874(4) 0.8223(4) 0.0577(14) Uani 1.000
O O30 0.6904(10) 0.1015(4) 0.9994(4) 0.0590(16) Uani 1.000
C C27 0.7228(11) 0.3286(5) 0.8712(5) 0.0337(16) Uani 1.000
C C28 0.6043(10) 0.1932(5) 0.9011(5) 0.0320(17) Uani 1.000
H H1A 0.09197 0.33874 0.60422 0.0561 Uiso 1.000
H H1B 0.29750 0.35372 0.68790 0.0561 Uiso 1.000
H H1C 0.10981 0.46920 0.61220 0.0561 Uiso 1.000
H H2A 0.53017 0.33727 0.50696 0.0514 Uiso 1.000
H H2B 0.53291 0.48216 0.50888 0.0514 Uiso 1.000
H H5 0.60558 0.52221 0.27902 0.0381 Uiso 1.000
H H6 0.13203 0.62915 0.14414 0.0319 Uiso 1.000
H H9 0.07579 0.44930 -0.03446 0.0668 Uiso 1.000
H H10A 0.43572 0.68651 -0.04660 0.0411 Uiso 1.000
H H10B 0.68876 0.62497 0.04792 0.0411 Uiso 1.000
H H13 0.69884 0.93695 0.00181 0.0897 Uiso 1.000
H H14A 1.20442 1.15745 0.17949 0.0578 Uiso 1.000
H H14B 1.01185 1.13594 0.09411 0.0578 Uiso 1.000
H H14C 1.19416 1.02365 0.17852 0.0578 Uiso 1.000
H H15A 0.76179 1.01519 0.27090 0.0676 Uiso 1.000
H H15B 0.75576 1.16336 0.26421 0.0676 Uiso 1.000
H H18 0.64690 0.99544 0.49228 0.0401 Uiso 1.000
H H19 0.71716 0.93370 0.70172 0.0417 Uiso 1.000
H H22 1.25466 1.06578 0.79121 0.0780 Uiso 1.000
H H23A 1.25417 0.82330 0.64180 0.0514 Uiso 1.000
H H23B 1.11704 0.78580 0.78316 0.0514 Uiso 1.000
H H26 0.72258 0.58622 0.75844 0.0689 Uiso 1.000

loop_
_atom_type_symbol
_atom_type_description
_atom_type_scat_dispersion_real
_atom_type_scat_dispersion_imag
_atom_type_scat_source
C C 0.0033 0.0000 'International Tables Vol C Tables 4.2.6.8 and 6.1.1.4'
H H 0.0000 0.0000 'International Tables Vol C Tables 4.2.6.8 and 6.1.1.4'
N N 0.0061 0.0000 'International Tables Vol C Tables 4.2.6.8 and 6.1.1.4'
O O 0.0106 0.0000 'International Tables Vol C Tables 4.2.6.8 and 6.1.1.4'

loop_
_geom_angle_atom_site_label_1
_geom_angle_atom_site_label_2
_geom_angle_atom_site_label_3
_geom_angle
_geom_angle_publ_flag
C7 O9 H9 109.48 no
C11 O13 H13 109.48 no
C20 O22 H22 109.49 no
C24 O26 H26 109.46 no
C3 N5 C6 120.3(4) no
C2 N1 H1A 109.44 no
C2 N1 H1B 109.48 no
C2 N1 H1C 109.51 no
H1A N1 H1B 109.43 no
H1A N1 H1C 109.49 no
H1B N1 H1C 109.48 no
C3 N5 H5 119.89 no
C6 N5 H5 119.84 no
C16 N18 C19 123.3(4) no
C15 N14 H14C 109.44 no
H14B N14 H14C 109.47 no
H14A N14 H14B 109.51 no
C15 N14 H14B 109.47 no
C15 N14 H14A 109.48 no
H14A N14 H14C 109.46 no
C19 N18 H18 118.35 no
C16 N18 H18 118.32 no
N1 C2 C3 110.3(4) no
N5 C3 C2 114.9(4) no
O4 C3 C2 120.6(5) no
O4 C3 N5 124.5(5) no
N5 C6 C7 110.3(4) no
C7 C6 C10 111.9(4) no
N5 C6 C10 111.8(4) no
O9 C7 C6 110.0(4) no
O8 C7 O9 125.9(5) no
O8 C7 C6 124.1(5) no
C6 C10 C11 113.6(4) no
O12 C11 C10 125.4(5) no
O13 C11 C10 110.0(5) no
O12 C11 O13 124.6(5) no
N1 C2 H2A 109.62 no
C3 C2 H2B 109.59 no
N1 C2 H2B 109.54 no
C3 C2 H2A 109.66 no
H2A C2 H2B 108.11 no
C7 C6 H6 107.55 no
N5 C6 H6 107.52 no
C10 C6 H6 107.52 no
C6 C10 H10B 108.86 no
C11 C10 H10A 108.84 no
C11 C10 H10B 108.87 no
H10A C10 H10B 107.69 no
C6 C10 H10A 108.82 no
N14 C15 C16 111.9(5) no
O17 C16 C15 121.4(5) no
O17 C16 N18 124.5(5) no
N18 C16 C15 114.1(5) no
N18 C19 C23 111.9(4) no
N18 C19 C20 110.6(4) no
C20 C19 C23 112.4(4) no
O22 C20 C19 113.1(5) no
O21 C20 C19 120.8(5) no
O21 C20 O22 126.0(6) no
C19 C23 C24 114.8(5) no
O25 C24 O26 123.8(6) no
O25 C24 C23 122.9(6) no
O26 C24 C23 113.3(5) no
N14 C15 H15A 109.26 no
N14 C15 H15B 109.23 no
C16 C15 H15A 109.22 no
C16 C15 H15B 109.20 no
H15A C15 H15B 107.94 no
N18 C19 H19 107.21 no
C20 C19 H19 107.26 no
C23 C19 H19 107.21 no
C19 C23 H23A 108.57 no
C19 C23 H23B 108.57 no
C24 C23 H23A 108.55 no
C24 C23 H23B 108.60 no
H23A C23 H23B 107.55 no
O27 C27 O28 127.3(5) no
O27 C27 C28 115.7(5) no
O28 C27 C28 117.1(5) no
O29 C28 O30 126.1(5) no
O29 C28 C27 117.4(5) no
O30 C28 C27 116.4(5) no

loop_
_geom_bond_atom_site_label_1
_geom_bond_atom_site_label_2
_geom_bond_distance
_geom_bond_publ_flag
O4 C3 1.225(6) no
O8 C7 1.197(7) no
O9 C7 1.307(6) no
O12 C11 1.200(7) no
O13 C11 1.329(7) no
O9 H9 0.8199 no
O13 H13 0.8196 no
O17 C16 1.215(7) no
O21 C20 1.207(8) no
O22 C20 1.295(7) no
O25 C24 1.196(8) no
O26 C24 1.307(7) no
O22 H22 0.8197 no
O26 H26 0.8199 no
O27 C27 1.228(7) no
O28 C27 1.253(7) no
O29 C28 1.240(7) no
O30 C28 1.223(7) no
N1 C2 1.465(7) no
N5 C6 1.455(6) no
N5 C3 1.320(6) no
N1 H1C 0.8897 no
N1 H1A 0.8901 no
N1 H1B 0.8902 no
N5 H5 0.8598 no
N14 C15 1.463(8) no
N18 C19 1.467(7) no
N18 C16 1.322(7) no
N14 H14A 0.8899 no
N14 H14C 0.8903 no
N14 H14B 0.8897 no
N18 H18 0.8598 no
C2 C3 1.504(7) no
C6 C10 1.504(7) no
C6 C7 1.536(7) no
C10 C11 1.510(8) no
C2 H2A 0.9697 no
C2 H2B 0.9706 no
C6 H6 0.9799 no
C10 H10A 0.9703 no
C10 H10B 0.9698 no
C15 C16 1.528(8) no
C19 C23 1.525(8) no
C19 C20 1.535(8) no
C23 C24 1.492(8) no
C15 H15A 0.9698 no
C15 H15B 0.9700 no
C19 H19 0.9797 no
C23 H23A 0.9702 no
C23 H23B 0.9698 no
C27 C28 1.559(8) no

loop_
_geom_contact_atom_site_label_1
_geom_contact_atom_site_label_2
_geom_contact_distance
_geom_contact_site_symmetry_2
_geom_contact_publ_flag
O4 N1 2.663(6) . no
O4 N5 2.991(5) 1_455 no
O4 C2 3.160(7) 1_455 no
O4 C7 3.201(7) . no
O8 N14 2.947(6) 1_445 no
O8 C3 3.146(7) . no
O8 O27 3.224(6) 1_454 no
O8 N5 2.740(6) . no
O9 O26 3.097(5) 1_454 no
O9 O27 2.531(6) 1_454 no
O9 C24 3.397(6) 1_454 no
O9 C10 3.388(7) 1_455 no
O12 N5 3.210(7) . no
O12 N14 3.035(7) 1_455 no
O13 C28 3.284(7) 1_564 no
O13 O30 2.571(6) 1_564 no
O17 C23 3.146(7) . no
O17 N14 2.733(6) . no
O17 C15 3.328(7) 1_655 no
O17 O21 3.170(7) . no
O17 C20 2.972(7) . no
O17 N18 2.870(6) 1_655 no
O21 N18 2.767(6) . no
O21 C16 3.115(8) . no
O21 N1 2.793(7) 1_665 no
O21 O17 3.170(7) . no
O21 O29 3.235(7) 1_565 no
O22 C11 3.396(7) 1_656 no
O22 O29 2.622(6) 1_665 no
O25 N1 2.741(7) 1_655 no
O25 C2 3.257(9) 1_655 no
O26 C23 3.347(7) 1_455 no
O26 C10 3.327(7) 1_556 no
O26 C27 3.392(7) . no
O26 O28 2.618(6) . no
O26 O9 3.097(5) 1_656 no
O27 N14 2.882(6) 1_546 no
O27 O8 3.224(6) 1_656 no
O27 O30 2.636(6) . no
O27 C7 3.218(7) 1_656 no
O27 O9 2.531(6) 1_656 no
O28 C2 3.220(7) . no
O28 N1 2.902(6) . no
O28 N1 3.233(6) 1_655 no
O28 O26 2.618(6) . no
O28 O29 2.702(6) . no
O28 C24 3.364(7) . no
O29 N1 2.727(6) . no
O29 O28 2.702(6) . no
O29 O21 3.235(7) 1_545 no
O29 O22 2.622(6) 1_445 no
O29 C20 3.351(7) 1_445 no
O30 O13 2.571(6) 1_546 no
O30 N14 2.793(6) 1_546 no
O30 O27 2.636(6) . no
O30 C11 3.322(7) 1_546 no
O30 C15 3.128(8) 1_546 no
O4 H6 2.5071 . no
O4 H1A 2.4802 . no
O4 H1C 2.6737 . no
O4 H2B 2.6561 1_455 no
O4 H5 2.1673 1_455 no
O8 H14A 2.1135 1_445 no
O8 H15B 2.6813 1_545 no
O9 H10B 2.4684 1_455 no
O9 H10A 2.4920 . no
O12 H14C 2.1950 1_455 no
O12 H6 2.5679 . no
O17 H23A 2.5966 . no
O17 H15A 2.8887 1_655 no
O17 H18 2.0174 1_655 no
O17 H14A 2.5586 . no
O17 H14C 2.7505 . no
O21 H2A 2.5950 1_565 no
O21 H1A 1.9479 1_665 no
O22 H19 2.6433 1_655 no
O22 H23A 2.7870 . no
O22 H23B 2.4172 . no
O25 H1C 1.8986 1_655 no
O26 H10A 2.6361 1_556 no
O26 H23A 2.7506 1_455 no
O26 H19 2.7558 . no
O27 H14A 2.9041 1_546 no
O27 H14B 2.1497 1_546 no
O27 H26 2.8688 . no
O27 H9 1.7247 1_656 no
O28 H26 1.8062 . no
O28 H1B 2.2466 . no
O28 H2B 2.7853 . no
O28 H1C 2.7987 1_655 no
O29 H1B 1.9382 . no
O29 H13 2.8928 1_546 no
O29 H1A 2.8511 . no
O29 H22 1.8113 1_445 no
O30 H15A 2.7967 1_546 no
O30 H14B 2.0625 1_546 no
O30 H13 1.7589 1_546 no
N1 O21 2.793(7) 1_445 no
N1 O4 2.663(6) . no
N1 O25 2.741(7) 1_455 no
N1 O28 3.233(6) 1_455 no
N1 O28 2.902(6) . no
N1 O29 2.727(6) . no
N5 O4 2.991(5) 1_655 no
N5 O8 2.740(6) . no
N5 O12 3.210(7) . no
N14 O30 2.793(6) 1_564 no
N14 O8 2.947(6) 1_665 no
N14 O12 3.035(7) 1_655 no
N14 O17 2.733(6) . no
N14 O27 2.882(6) 1_564 no
N18 O21 2.767(6) . no
N18 O17 2.870(6) 1_455 no
C2 O28 3.220(7) . no
C2 O4 3.160(7) 1_655 no
C2 O25 3.257(9) 1_455 no
C3 O8 3.146(7) . no
C7 O4 3.201(7) . no
C7 O27 3.218(7) 1_454 no
C10 O9 3.388(7) 1_655 no
C10 O26 3.327(7) 1_554 no
C11 O22 3.396(7) 1_454 no
C11 O30 3.322(7) 1_564 no
C15 O17 3.328(7) 1_455 no
C15 O30 3.128(8) 1_564 no
C16 O21 3.115(8) . no
C20 O17 2.972(7) . no
C20 O29 3.351(7) 1_665 no
C23 O26 3.347(7) 1_655 no
C23 O17 3.146(7) . no
C24 O28 3.364(7) . no
C24 O9 3.397(6) 1_656 no
C27 O26 3.392(7) . no
C28 O13 3.284(7) 1_546 no
C7 H10B 3.0079 1_455 no
C11 H5 3.0997 . no
C16 H23A 2.8989 . no
C20 H1A 2.9409 1_665 no
C24 H1C 2.7884 1_655 no
C27 H9 2.7284 1_656 no
C27 H14B 2.8727 1_546 no
C27 H1B 2.8800 . no
C27 H26 2.6088 . no
C28 H13 2.5724 1_546 no
C28 H1B 2.7388 . no
C28 H22 2.8710 1_445 no
C28 H14B 2.8249 1_546 no
H1A O29 2.8511 . no
H1A O21 1.9479 1_445 no
H1A C20 2.9409 1_445 no
H1A O4 2.4802 . no
H1B C27 2.8800 . no
H1B C28 2.7388 . no
H1B O29 1.9382 . no
H1B O28 2.2466 . no
H1C C24 2.7884 1_455 no
H1C O25 1.8986 1_455 no
H1C O28 2.7987 1_455 no
H1C O4 2.6737 . no
H2A O21 2.5950 1_545 no
H2B O28 2.7853 . no
H2B O4 2.6561 1_655 no
H2B H5 2.3896 . no
H5 H2B 2.3896 . no
H5 C11 3.0997 . no
H5 H10B 2.3905 . no
H5 O4 2.1673 1_655 no
H6 H10B 2.4557 1_455 no
H6 O12 2.5679 . no
H6 O4 2.5071 . no
H9 O27 1.7247 1_454 no
H9 C27 2.7284 1_454 no
H10A H23B 2.3410 1_454 no
H10A O9 2.4920 . no
H10A O26 2.6361 1_554 no
H10B H6 2.4557 1_655 no
H10B H5 2.3905 . no
H10B O9 2.4684 1_655 no
H10B C7 3.0079 1_655 no
H13 C28 2.5724 1_564 no
H13 O30 1.7589 1_564 no
H13 O29 2.8928 1_564 no
H14A O8 2.1135 1_665 no
H14A O27 2.9041 1_564 no
H14A O17 2.5586 . no
H14B O30 2.0625 1_564 no
H14B O27 2.1497 1_564 no
H14B C28 2.8249 1_564 no
H14B C27 2.8727 1_564 no
H14C O12 2.1950 1_655 no
H14C O17 2.7505 . no
H15A H18 2.3713 . no
H15A O30 2.7967 1_564 no
H15A O17 2.8887 1_455 no
H15B O8 2.6813 1_565 no
H15B H18 2.5703 . no
H18 O17 2.0174 1_455 no
H18 H15A 2.3713 . no
H18 H15B 2.5703 . no
H19 O22 2.6433 1_455 no
H19 O26 2.7558 . no
H22 O29 1.8113 1_665 no
H22 C28 2.8710 1_665 no
H23A O17 2.5966 . no
H23A O22 2.7870 . no
H23A O26 2.7506 1_655 no
H23A C16 2.8989 . no
H23B O22 2.4172 . no
H23B H10A 2.3410 1_656 no
H26 O27 2.8688 . no
H26 O28 1.8062 . no
H26 C27 2.6088 . no

loop_
_geom_hbond_atom_site_label_D
_geom_hbond_atom_site_label_H
_geom_hbond_atom_site_label_A
_geom_hbond_site_symmetry_A
_geom_hbond_distance_DH
_geom_hbond_distance_HA
_geom_hbond_distance_DA
_geom_hbond_angle_DHA
_geom_hbond_publ_flag
N1 H1A O21 1_445 0.89 1.95 2.793(7) 158 yes
N1 H1B O28 . 0.89 2.25 2.902(6) 130 yes
N1 H1B O29 . 0.89 1.94 2.727(6) 147 yes
N1 H1C O25 1_455 0.89 1.90 2.741(7) 157 yes
N5 H5 O4 1_655 0.86 2.170 2.991(5) 160 yes
O9 H9 O27 1_454 0.82 1.72 2.531(6) 167 yes
O13 H13 O30 1_564 0.82 1.76 2.571(6) 170 yes
N14 H14A O8 1_665 0.89 2.11 2.947(6) 156 yes
N14 H14B O27 1_564 0.89 2.15 2.882(6) 139 yes
N14 H14B O30 1_564 0.89 2.06 2.793(6) 139 yes
N14 H14C O12 1_655 0.89 2.20 3.035(7) 157 yes
N18 H18 O17 1_455 0.86 2.02 2.870(6) 171 yes
O22 H22 O29 1_665 0.82 1.81 2.622(6) 170 yes
O26 H26 O28 . 0.82 1.81 2.618(6) 170 yes
C2 H2A O21 1_545 0.97 2.59 3.432(8) 145 yes
C10 H10B O9 1_655 0.97 2.47 3.388(7) 158 yes

loop_
_geom_torsion_atom_site_label_1
_geom_torsion_atom_site_label_2
_geom_torsion_atom_site_label_3
_geom_torsion_atom_site_label_4
_geom_torsion
_geom_torsion_publ_flag
C6 N5 C3 C2 177.6(5) no
C3 N5 C6 C10 158.4(5) no
C3 N5 C6 C7 -76.3(6) no
C6 N5 C3 O4 -2.1(8) no
C19 N18 C16 C15 -177.5(6) no
C19 N18 C16 O17 1.2(10) no
C16 N18 C19 C20 57.7(7) no
C16 N18 C19 C23 -68.4(7) no
N1 C2 C3 O4 -10.2(8) no
N1 C2 C3 N5 170.1(5) no
C10 C6 C7 O9 -61.8(5) no
C10 C6 C7 O8 119.2(6) no
N5 C6 C7 O8 -5.9(7) no
C7 C6 C10 C11 164.7(4) no
N5 C6 C7 O9 173.0(4) no
N5 C6 C10 C11 -71.0(5) no
C6 C10 C11 O13 168.3(4) no
C6 C10 C11 O12 -12.7(8) no
N14 C15 C16 O17 9.8(10) no
N14 C15 C16 N18 -171.4(6) no
N18 C19 C20 O22 -151.3(5) no
C23 C19 C20 O21 157.5(5) no
N18 C19 C20 O21 31.6(7) no
N18 C19 C23 C24 -57.5(6) no
C23 C19 C20 O22 -25.4(7) no
C20 C19 C23 C24 177.4(5) no
C19 C23 C24 O25 111.2(7) no
C19 C23 C24 O26 -69.2(6) no
O27 C27 C28 O29 -174.7(5) no
O27 C27 C28 O30 3.9(7) no
O28 C27 C28 O29 4.5(7) no
O28 C27 C28 O30 -177.0(5) no

loop_
_cod_related_entry_id
_cod_related_entry_database
_cod_related_entry_code
1 ChemSpider 21180740
